data_7013626
loop_
_publ_author_name
'Oxtoby, Neil S.'
'Blake, Alexander J.'
'Champness, Neil R.'
'Wilson, Claire'

_publ_section_title
;
 Structural influence of cis and trans coordination modes of
 multi-modal ligands upon coordination polymer dimensionality
;
_journal_issue 20
_journal_name_full 'Dalton Transactions'
_journal_page_first 3838
_journal_paper_doi 10.1039/b310754j
_journal_year 2003
_chemical_formula_moiety 'C10 H6 N8 2(Ag N O3)'
_chemical_formula_sum 'C10 H6 Ag2 N10 O6'
_chemical_formula_weight 577.99
_chemical_name_common 'Silver (i) nitrate 3,6-Di-2-pyrazyl-1,2,4,5-tetrazine'
_chemical_name_systematic
;

Silver (I) nitrate 3,6-Di-2-pyrazyl-1,2,4,5-tetrazine

;
_space_group_IT_number 15
_symmetry_cell_setting monoclinic
_symmetry_space_group_name_Hall '-C 2yc'
_symmetry_space_group_name_H-M 'C 1 2/c 1'
_atom_sites_solution_hydrogens geom
_atom_sites_solution_primary direct
_atom_sites_solution_secondary 'difference Fourier synthesis'
_audit_creation_method SHELXL-97
_cell_angle_alpha 90.00
_cell_angle_beta 102.371(3)
_cell_angle_gamma 90.00
_cell_formula_units_Z 4
_cell_length_a 11.289(2)
_cell_length_b 9.072(2)
_cell_length_c 15.302(3)
_cell_measurement_reflns_used 2944
_cell_measurement_temperature 150(2)
_cell_measurement_theta_max 28.41
_cell_measurement_theta_min 2.91
_cell_volume 1530.7(5)
_computing_cell_refinement 'Bruker SMART'
_computing_data_collection 'Bruker SMART v5.625 (2001)'
_computing_data_reduction 'Bruker SAINT v6.02a (2001)'
_computing_molecular_graphics 'Bruker SHELXTL'
_computing_publication_material 'Bruker SHELXTL; PLATON (Spek, 2001)'
_computing_structure_refinement 'SHELXL97 (Sheldrick, 1997)'
_computing_structure_solution 'SHELXS97 (Sheldrick, 1990)'
_diffrn_ambient_temperature 150(2)
_diffrn_measured_fraction_theta_full 0.990
_diffrn_measured_fraction_theta_max 0.938
_diffrn_measurement_device_type 'Bruker APEX CCD area detector'
_diffrn_measurement_method omega
_diffrn_radiation_monochromator graphite
_diffrn_radiation_source 'normal-focus sealed tube'
_diffrn_radiation_type MoK\a
_diffrn_radiation_wavelength 0.71073
_diffrn_reflns_av_R_equivalents 0.031
_diffrn_reflns_av_sigmaI/netI 0.028
_diffrn_reflns_limit_h_max 14
_diffrn_reflns_limit_h_min -14
_diffrn_reflns_limit_k_max 12
_diffrn_reflns_limit_k_min -11
_diffrn_reflns_limit_l_max 20
_diffrn_reflns_limit_l_min -19
_diffrn_reflns_number 13465
_diffrn_reflns_theta_full 27.50
_diffrn_reflns_theta_max 28.41
_diffrn_reflns_theta_min 2.91
_diffrn_standards_decay_% 0
_diffrn_standards_number 0
_exptl_absorpt_coefficient_mu 2.621
_exptl_absorpt_correction_T_max 1.00
_exptl_absorpt_correction_T_min 0.916
_exptl_absorpt_correction_type multi-scan
_exptl_absorpt_process_details 'Bruker SADABS v2.03 (2001)'
_exptl_crystal_colour pink
_exptl_crystal_density_diffrn 2.508
_exptl_crystal_density_method 'not measured'
_exptl_crystal_description block
_exptl_crystal_F_000 1112
_exptl_crystal_size_max 0.13
_exptl_crystal_size_mid 0.10
_exptl_crystal_size_min 0.08
_refine_diff_density_max 1.79
_refine_diff_density_min -1.09
_refine_diff_density_rms 0.15
_refine_ls_extinction_method none
_refine_ls_goodness_of_fit_ref 1.213
_refine_ls_hydrogen_treatment 'riding model'
_refine_ls_matrix_type full
_refine_ls_number_parameters 127
_refine_ls_number_reflns 1808
_refine_ls_number_restraints 0
_refine_ls_restrained_S_all 1.213
_refine_ls_R_factor_all 0.0478
_refine_ls_R_factor_gt 0.0439
_refine_ls_shift/su_max 0.001
_refine_ls_shift/su_mean 0.000
_refine_ls_structure_factor_coef Fsqd
_refine_ls_weighting_details 'w=1/[\s^2^(Fo^2^)+(0.036P)^2^+13.845P] where P=(Fo^2^+2Fc^2^)/3'
_refine_ls_weighting_scheme calc
_refine_ls_wR_factor_gt 0.0966
_refine_ls_wR_factor_ref 0.0985
_reflns_number_gt 1675
_reflns_number_total 1917
_reflns_threshold_expression >2sigma(I)
_cod_data_source_file b310754j.txt
_cod_data_source_block AGNODP
_cod_depositor_comments
;
The following automatic conversions were performed:

'_refine_ls_weighting_scheme' value 'calc
w=1/[\s^2^(Fo^2^)+(0.036P)^2^+13.845P] where P=(Fo^2^+2Fc^2^)/3' was
changed to 'calc'. New tag '_refine_ls_weighting_details' was
created. The value of the new tag was set to
'w=1/[\s^2^(Fo^2^)+(0.036P)^2^+13.845P] where P=(Fo^2^+2Fc^2^)/3'.

Automatic conversion script
Id: cif_fix_values 3143 2015-03-26 13:38:13Z robertas 

The following automatic conversions were performed:

'_atom_sites_solution_hydrogens' value 'geometrically placed' was
changed to 'geom'.

Automatic conversion script
Id: cif_fix_values 6452 2018-10-05 10:23:21Z andrius 
;
_cod_original_cell_volume 1530.7(8)
_cod_original_sg_symbol_H-M C2/c
_cod_database_code 7013626

loop_
_symmetry_equiv_pos_as_xyz
'x, y, z'
'-x, y, -z+1/2'
'x+1/2, y+1/2, z'
'-x+1/2, y+1/2, -z+1/2'
'-x, -y, -z'
'x, -y, z-1/2'
'-x+1/2, -y+1/2, -z'
'x+1/2, -y+1/2, z-1/2'

loop_
_atom_site_label
_atom_site_type_symbol
_atom_site_fract_x
_atom_site_fract_y
_atom_site_fract_z
_atom_site_U_iso_or_equiv
_atom_site_adp_type
_atom_site_occupancy
_atom_site_symmetry_multiplicity
_atom_site_calc_flag
_atom_site_refinement_flags
_atom_site_disorder_assembly
_atom_site_disorder_group
Ag1 Ag 0.76886(3) 0.14011(4) 0.63061(3) 0.02476(14) Uani 1 1 d . . .
N1 N 0.3998(4) -0.1814(5) 0.6006(3) 0.0228(8) Uani 1 1 d . . .
C2 C 0.5000(4) -0.2248(5) 0.5744(3) 0.0196(9) Uani 1 1 d . . .
C3 C 0.5993(5) -0.1318(5) 0.5805(3) 0.0235(10) Uani 1 1 d . . .
H3A H 0.6701 -0.1669 0.5631 0.028 Uiso 1 1 calc R . .
N4 N 0.5967(4) 0.0061(5) 0.6106(3) 0.0231(9) Uani 1 1 d . . .
C5 C 0.4950(4) 0.0509(5) 0.6344(3) 0.0221(10) Uani 1 1 d . . .
H5A H 0.4896 0.1493 0.6546 0.027 Uiso 1 1 calc R . .
C6 C 0.3979(5) -0.0432(6) 0.6303(3) 0.0248(10) Uani 1 1 d . . .
H6A H 0.3278 -0.0088 0.6490 0.030 Uiso 1 1 calc R . .
C7 C 0.5008(4) -0.3743(5) 0.5356(3) 0.0201(9) Uani 1 1 d . . .
N8 N 0.4073(4) -0.4619(5) 0.5385(3) 0.0227(8) Uani 1 1 d . . .
N9 N 0.4055(4) -0.5933(5) 0.5016(3) 0.0232(9) Uani 1 1 d . . .
N10 N 0.8629(4) -0.0772(5) 0.7793(3) 0.0247(9) Uani 1 1 d . . .
O11 O 0.8549(4) 0.0592(4) 0.7801(3) 0.0385(10) Uani 1 1 d . . .
O12 O 0.8548(4) -0.1456(5) 0.7085(3) 0.0390(10) Uani 1 1 d . . .
O13 O 0.8775(4) -0.1454(4) 0.8523(3) 0.0301(8) Uani 1 1 d . . .

loop_
_atom_site_aniso_label
_atom_site_aniso_U_11
_atom_site_aniso_U_22
_atom_site_aniso_U_33
_atom_site_aniso_U_23
_atom_site_aniso_U_13
_atom_site_aniso_U_12
Ag1 0.0231(2) 0.0213(2) 0.0319(2) -0.00005(16) 0.01017(15) -0.00601(14)
N1 0.026(2) 0.0177(19) 0.026(2) -0.0002(16) 0.0068(17) -0.0037(16)
C2 0.022(2) 0.020(2) 0.017(2) -0.0005(18) 0.0044(17) -0.0015(18)
C3 0.027(2) 0.020(2) 0.025(2) -0.0021(19) 0.010(2) -0.0037(19)
N4 0.027(2) 0.021(2) 0.023(2) -0.0030(16) 0.0095(17) -0.0032(17)
C5 0.024(2) 0.017(2) 0.027(2) -0.0023(18) 0.0090(19) -0.0018(18)
C6 0.026(2) 0.022(2) 0.030(3) -0.001(2) 0.014(2) -0.0020(19)
C7 0.022(2) 0.018(2) 0.019(2) -0.0007(18) 0.0029(17) -0.0032(18)
N8 0.024(2) 0.022(2) 0.024(2) -0.0052(16) 0.0087(16) -0.0045(16)
N9 0.023(2) 0.023(2) 0.026(2) -0.0077(17) 0.0101(17) -0.0073(16)
N10 0.0193(19) 0.026(2) 0.029(2) 0.0004(18) 0.0060(16) 0.0006(16)
O11 0.060(3) 0.0202(19) 0.032(2) 0.0032(16) 0.0029(19) 0.0017(18)
O12 0.037(2) 0.037(2) 0.040(2) -0.0101(19) 0.0037(18) 0.0038(18)
O13 0.032(2) 0.0260(19) 0.034(2) 0.0075(16) 0.0111(16) 0.0023(15)

loop_
_atom_type_symbol
_atom_type_description
_atom_type_scat_dispersion_real
_atom_type_scat_dispersion_imag
_atom_type_scat_source
C C 0.0033 0.0016 'International Tables Vol C Tables 4.2.6.8 and 6.1.1.4'
H H 0.0000 0.0000 'International Tables Vol C Tables 4.2.6.8 and 6.1.1.4'
N N 0.0061 0.0033 'International Tables Vol C Tables 4.2.6.8 and 6.1.1.4'
O O 0.0106 0.0060 'International Tables Vol C Tables 4.2.6.8 and 6.1.1.4'
Ag Ag -0.8971 1.1015 'International Tables Vol C Tables 4.2.6.8 and 6.1.1.4'

loop_
_geom_angle_atom_site_label_1
_geom_angle_atom_site_label_2
_geom_angle_atom_site_label_3
_geom_angle
_geom_angle_site_symmetry_1
_geom_angle_site_symmetry_3
_geom_angle_publ_flag
N4 Ag1 N1 157.21(16) . 3 y
N4 Ag1 O11 97.22(15) . . y
N1 Ag1 O11 105.02(15) 3 . y
N4 Ag1 N8 110.42(14) . 3 y
N1 Ag1 N8 69.01(14) 3 3 y
O11 Ag1 N8 104.50(15) . 3 y
C6 N1 C2 117.0(4) . . ?
C6 N1 Ag1 122.3(3) . 3_445 ?
C2 N1 Ag1 118.2(3) . 3_445 ?
N1 C2 C3 121.5(4) . . ?
N1 C2 C7 117.9(4) . . ?
C3 C2 C7 120.6(4) . . ?
N4 C3 C2 121.0(5) . . ?
C3 N4 C5 117.4(4) . . ?
C3 N4 Ag1 118.0(3) . . ?
C5 N4 Ag1 124.2(3) . . ?
N4 C5 C6 121.2(4) . . ?
N1 C6 C5 121.7(5) . . ?
N8 C7 N9 126.0(4) . 5_646 ?
N8 C7 C2 117.5(4) . . ?
N9 C7 C2 116.4(4) 5_646 . ?
N9 N8 C7 117.8(4) . . ?
N9 N8 Ag1 128.6(3) . 3_445 ?
C7 N8 Ag1 113.2(3) . 3_445 ?
N8 N9 C7 116.1(4) . 5_646 ?
O12 N10 O11 121.2(5) . . ?
O12 N10 O13 120.2(4) . . ?
O11 N10 O13 118.6(4) . . ?
N10 O11 Ag1 108.1(3) . . ?

loop_
_geom_bond_atom_site_label_1
_geom_bond_atom_site_label_2
_geom_bond_distance
_geom_bond_site_symmetry_2
_geom_bond_publ_flag
Ag1 N1 2.304(4) 3 y
Ag1 N4 2.257(4) . y
Ag1 N8 2.496(4) 3 y
Ag1 O11 2.401(4) . y
N1 C6 1.336(6) . ?
N1 C2 1.338(6) . ?
N1 Ag1 2.304(4) 3_445 ?
C2 C3 1.390(7) . ?
C2 C7 1.480(6) . ?
C3 N4 1.336(6) . ?
N4 C5 1.340(6) . ?
C5 C6 1.381(7) . ?
C7 N8 1.329(6) . ?
C7 N9 1.337(6) 5_646 ?
N8 N9 1.317(6) . ?
N8 Ag1 2.496(4) 3_445 ?
N9 C7 1.337(6) 5_646 ?
N10 O12 1.235(6) . ?
N10 O11 1.241(6) . ?
N10 O13 1.256(6) . ?
